data_2006582
loop_
_publ_author_name
'Pr\"ohl, Hans-Heinrich'
'Blaschette, Armand'
'Jones, Peter G.'

_publ_section_title
;
 1-Acetamidoadamantane
;
_journal_issue 10
_journal_name_full 'Acta Crystallographica Section C'
_journal_page_first 1434
_journal_page_last 1436
_journal_paper_doi 10.1107/S0108270197007610
_journal_volume 53
_journal_year 1997
_chemical_formula_sum 'C12 H19 N O'
_chemical_formula_weight 193.28
_chemical_name_systematic
;
 1-Acetamidoadamantane
;
_space_group_IT_number 15
_symmetry_cell_setting monoclinic
_symmetry_space_group_name_Hall '-C 2yc'
_symmetry_space_group_name_H-M 'C 1 2/c 1'
_audit_creation_method SHELXL
_cell_angle_alpha 90.00
_cell_angle_beta 90.06(2)
_cell_angle_gamma 90.00
_cell_formula_units_Z 8
_cell_length_a 24.312(5)
_cell_length_b 9.464(2)
_cell_length_c 9.454(3)
_cell_measurement_reflns_used 40
_cell_measurement_temperature 178(2)
_cell_measurement_theta_max 11.5
_cell_measurement_theta_min 10
_cell_volume 2175.3(9)
_computing_cell_refinement P3
_computing_data_collection 'P3 (Nicolet XRD Corporation, 1987)'
_computing_data_reduction 'XDISK (Nicolet XRD Corporation, 1987)'
_computing_molecular_graphics 'XP (Siemens, 1994)'
_computing_publication_material SHELXL93
_computing_structure_refinement SHELXL93
_computing_structure_solution 'SHELXS86 (Sheldrick, 1990)'
_diffrn_ambient_temperature 178(2)
_diffrn_measurement_device 'Siemens R3'
_diffrn_measurement_method '\w scans'
_diffrn_radiation_monochromator graphite
_diffrn_radiation_source 'fine-focus sealed tube'
_diffrn_radiation_type MoK\a
_diffrn_radiation_wavelength 0.71073
_diffrn_reflns_av_R_equivalents 0.0215
_diffrn_reflns_av_sigmaI/netI 0.0333
_diffrn_reflns_limit_h_max 28
_diffrn_reflns_limit_h_min -28
_diffrn_reflns_limit_k_max 0
_diffrn_reflns_limit_k_min -11
_diffrn_reflns_limit_l_max 4
_diffrn_reflns_limit_l_min -11
_diffrn_reflns_number 2852
_diffrn_reflns_theta_max 25.0
_diffrn_reflns_theta_min 3.16
_diffrn_standards_decay_% 0
_diffrn_standards_interval_count 147
_diffrn_standards_number 3
_exptl_absorpt_coefficient_mu 0.074
_exptl_absorpt_correction_type none
_exptl_crystal_colour colourless
_exptl_crystal_density_diffrn 1.180
_exptl_crystal_density_method 'not measured'
_exptl_crystal_description prism
_exptl_crystal_F_000 848
_exptl_crystal_size_max 0.50
_exptl_crystal_size_mid 0.45
_exptl_crystal_size_min 0.30
_refine_diff_density_max 0.150
_refine_diff_density_min -0.166
_refine_ls_extinction_coef 0.0055(10)
_refine_ls_extinction_method 'SHELXL93 (Sheldrick, 1993)'
_refine_ls_goodness_of_fit_all 1.029
_refine_ls_goodness_of_fit_obs 1.087
_refine_ls_hydrogen_treatment 'H atoms: see text'
_refine_ls_matrix_type full
_refine_ls_number_parameters 132
_refine_ls_number_reflns 1914
_refine_ls_number_restraints 0
_refine_ls_restrained_S_all 1.051
_refine_ls_restrained_S_obs 1.087
_refine_ls_R_factor_all 0.0595
_refine_ls_R_factor_obs .0387
_refine_ls_shift/esd_max 0.000
_refine_ls_shift/esd_mean 0.000
_refine_ls_structure_factor_coef Fsqd
_refine_ls_weighting_details 'w = 1/[\s^2^(Fo^2^)+(0.0590P)^2^+0.5656P] where P=(Fo^2^+2Fc^2^)/3'
_refine_ls_weighting_scheme calc
_refine_ls_wR_factor_all 0.1151
_refine_ls_wR_factor_obs .0986
_reflns_number_observed 1355
_reflns_number_total 1915
_reflns_observed_criterion >2sigma(I)
_cod_data_source_file fg1344.cif
_cod_data_source_block adamac
_cod_depositor_comments
;
The following automatic conversions were performed:
'_geom_bond_publ_flag' value 'Y' changed to 'y' according to
'/home/saulius/struct/CIF-dictionaries/cif_core.dic' dictionary named
'cif_core.dic' version 2.4.1 from 2010-06-29 (4 times).

Automatic conversion script
Id: cif_fix_enum 1527 2010-12-29 10:47:43Z saulius 

The following automatic conversions were performed:

'_geom_bond_publ_flag' value 'Y' changed to 'y' according to
/home/saulius/struct/CIF-dictionaries/cif_core.dic dictionary named
'cif_core.dic' version 2.4.1 from 2010-06-29 (4
times).

'_geom_angle_publ_flag' value 'Y' changed to 'y' according
to /home/saulius/struct/CIF-dictionaries/cif_core.dic dictionary
named 'cif_core.dic' version 2.4.1 from 2010-06-29 (10 times).

Automatic conversion script
Id: cif_fix_values 1715 2011-07-08 13:25:40Z adriana 

The following automatic conversions were performed:

'_refine_ls_weighting_scheme' value 'calc w =
1/[\s^2^(Fo^2^)+(0.0590P)^2^+0.5656P] where P=(Fo^2^+2Fc^2^)/3' was
changed to 'calc'. New tag '_refine_ls_weighting_details' was
created. The value of the new tag was set to 'w =
1/[\s^2^(Fo^2^)+(0.0590P)^2^+0.5656P] where P=(Fo^2^+2Fc^2^)/3'.

Automatic conversion script
Id: cif_fix_values 3143 2015-03-26 13:38:13Z robertas 
;
_cod_original_cell_volume 2175.5(9)
_cod_original_sg_symbol_H-M 'C 2/c'
_cod_database_code 2006582

loop_
_symmetry_equiv_pos_as_xyz
'x, y, z'
'-x, y, -z+1/2'
'x+1/2, y+1/2, z'
'-x+1/2, y+1/2, -z+1/2'
'-x, -y, -z'
'x, -y, z-1/2'
'-x+1/2, -y+1/2, -z'
'x+1/2, -y+1/2, z-1/2'

loop_
_atom_site_aniso_label
_atom_site_aniso_U_11
_atom_site_aniso_U_22
_atom_site_aniso_U_33
_atom_site_aniso_U_12
_atom_site_aniso_U_13
_atom_site_aniso_U_23
N .0327(7) .0323(7) .0187(6) .0054(6) -.0050(5) -.0004(6)
O .0503(7) .0421(7) .0228(6) .0134(5) -.0037(5) -.0016(5)
C1 .0270(7) .0275(8) .0235(8) .0031(6) -.0058(6) -.0004(6)
C2 .0327(8) .0306(8) .0269(8) .0021(7) -.0024(7) .0012(7)
C3 .0425(9) .0311(8) .0311(9) .0041(7) -.0043(7) .0056(7)
C4 .0483(10) .0306(9) .0455(11) .0100(8) -.0073(8) -.0021(8)
C5 .0390(9) .0391(9) .0339(9) .0132(7) -.0008(7) -.0058(8)
C6 .0317(9) .0505(10) .0467(10) .0101(8) -.0024(8) .0023(8)
C7 .0312(8) .0409(9) .0403(9) .0013(7) -.0127(7) -.0042(8)
C8 .0326(8) .0302(8) .0320(8) -.0006(7) -.0061(7) -.0016(7)
C9 .0433(9) .0446(10) .0309(9) .0115(8) -.0134(8) .0001(8)
C10 .0356(9) .0362(9) .0250(8) .0046(7) -.0024(7) -.0029(7)
C11 .0321(8) .0302(8) .0242(8) .0017(6) -.0021(6) .0026(7)
C12 .0372(9) .0403(9) .0287(9) .0091(7) -.0023(7) .0027(7)

loop_
_atom_site_label
_atom_site_fract_x
_atom_site_fract_y
_atom_site_fract_z
_atom_site_U_iso_or_equiv
_atom_site_thermal_displace_type
_atom_site_calc_flag
_atom_site_refinement_flags
_atom_site_occupancy
_atom_site_disorder_group
_atom_site_type_symbol
N .31872(5) .43832(13) .37687(13) .0279(3) Uani d . 1 . N
H0 .3130(6) .4308(17) .2825(18) .033 Uiso d . 1 . H
O .29022(4) .55109(12) .57614(11) .0384(3) Uani d . 1 . O
C1 .36096(6) .3472(2) .44164(14) .0260(4) Uani d . 1 . C
C2 .33481(6) .2448(2) .5475(2) .0301(4) Uani d . 1 . C
H2A .30655(6) .1869(2) .4992(2) .036 Uiso calc R 1 . H
H2B .31660(6) .2988(2) .6240(2) .036 Uiso calc R 1 . H
C3 .37909(7) .1482(2) .6108(2) .0349(4) Uani d . 1 . C
H3 .36182(7) .0823(2) .6806(2) .042 Uiso calc R 1 . H
C4 .40615(7) .0628(2) .4927(2) .0415(4) Uani d . 1 . C
H4A .43464(7) -.0002(2) .5331(2) .050 Uiso calc R 1 . H
H4B .37823(7) .0034(2) .4449(2) .050 Uiso calc R 1 . H
C5 .43235(7) .1634(2) .3858(2) .0373(4) Uani d . 1 . C
H5 .44978(7) .1073(2) .3082(2) .045 Uiso calc R 1 . H
C6 .47634(7) .2527(2) .4599(2) .0430(5) Uani d . 1 . C
H6A .50519(7) .1904(2) .4997(2) .052 Uiso calc R 1 . H
H6B .49381(7) .3173(2) .3909(2) .052 Uiso calc R 1 . H
C7 .44950(6) .3381(2) .5783(2) .0374(4) Uani d . 1 . C
H7 .47809(6) .3964(2) .6270(2) .045 Uiso calc R 1 . H
C8 .40546(6) .4355(2) .5149(2) .0316(4) Uani d . 1 . C
H8A .38866(6) .4932(2) .5908(2) .038 Uiso calc R 1 . H
H8B .42262(6) .5003(2) .4456(2) .038 Uiso calc R 1 . H
C9 .42263(7) .2383(2) .6854(2) .0396(4) Uani d . 1 . C
H9A .45094(7) .1764(2) .7282(2) .048 Uiso calc R 1 . H
H9B .40527(7) .2940(2) .7620(2) .048 Uiso calc R 1 . H
C10 .38812(6) .2608(2) .3230(2) .0323(4) Uani d . 1 . C
H10A .35993(6) .2036(2) .2737(2) .039 Uiso calc R 1 . H
H10B .40505(6) .3255(2) .2532(2) .039 Uiso calc R 1 . H
C11 .28647(6) .5296(2) .4476(2) .0288(4) Uani d . 1 . C
C12 .24375(6) .6061(2) .3621(2) .0354(4) Uani d . 1 . C
H12A .2423(3) .5659(7) .2667(3) .042 Uiso calc R 1 . H
H12B .2533(2) .7065(3) .3563(8) .042 Uiso calc R 1 . H
H12C .20777(9) .5958(8) .4076(6) .042 Uiso calc R 1 . H

loop_
_atom_type_symbol
_atom_type_description
_atom_type_scat_dispersion_real
_atom_type_scat_dispersion_imag
_atom_type_scat_source
C C 0.0033 0.0016 'International Tables Vol C Tables 4.2.6.8 and 6.1.1.4'
H H 0.0000 0.0000 'International Tables Vol C Tables 4.2.6.8 and 6.1.1.4'
N N 0.0061 0.0033 'International Tables Vol C Tables 4.2.6.8 and 6.1.1.4'
O O 0.0106 0.0060 'International Tables Vol C Tables 4.2.6.8 and 6.1.1.4'

loop_
_geom_angle_atom_site_label_1
_geom_angle_atom_site_label_2
_geom_angle_atom_site_label_3
_geom_angle
_geom_angle_publ_flag
C11 N C1 125.13(12) y
N C1 C2 110.62(11) y
N C1 C8 111.12(12) y
C2 C1 C8 110.07(12) y
N C1 C10 107.91(11) y
C2 C1 C10 108.61(12) y
C8 C1 C10 108.44(12) y
C1 C2 C3 109.91(12) ?
C4 C3 C9 109.48(13) ?
C4 C3 C2 109.42(12) ?
C9 C3 C2 109.40(13) ?
C5 C4 C3 109.51(13) ?
C4 C5 C6 109.42(14) ?
C4 C5 C10 109.74(13) ?
C6 C5 C10 109.48(13) ?
C7 C6 C5 109.18(13) ?
C6 C7 C9 109.95(14) ?
C6 C7 C8 109.27(13) ?
C9 C7 C8 109.32(12) ?
C1 C8 C7 109.95(13) ?
C3 C9 C7 109.53(13) ?
C5 C10 C1 109.78(12) ?
O C11 N 123.53(14) y
O C11 C12 120.02(14) y
N C11 C12 116.44(13) y
C1 N H0 118.0(10) n
C11 N H0 116.9(10) n

loop_
_geom_bond_atom_site_label_1
_geom_bond_atom_site_label_2
_geom_bond_site_symmetry_2
_geom_bond_distance
_geom_bond_publ_flag
N C11 . 1.345(2) y
N C1 . 1.474(2) y
O C11 . 1.235(2) y
C1 C2 . 1.532(2) ?
C1 C8 . 1.532(2) ?
C1 C10 . 1.537(2) ?
C2 C3 . 1.534(2) ?
C3 C4 . 1.528(2) ?
C3 C9 . 1.531(2) ?
C4 C5 . 1.528(2) ?
C5 C6 . 1.532(2) ?
C5 C10 . 1.536(2) ?
C6 C7 . 1.528(2) ?
C7 C9 . 1.531(2) ?
C7 C8 . 1.534(2) ?
C11 C12 . 1.501(2) y

loop_
_geom_hbond_atom_site_label_D
_geom_hbond_atom_site_label_H
_geom_hbond_atom_site_label_A
_geom_hbond_site_symmetry_A
_geom_hbond_distance_DH
_geom_hbond_distance_HA
_geom_hbond_distance_DA
_geom_hbond_angle_DHA
_geom_hbond_publ_flag
N H0 O 6_565 0.91(2) 2.04(2) 2.928(2) 168.0(10) y
C12 H12A O 6_565 0.98 2.42 3.287(2) 148 y
C2 H2B O . 0.99 2.51 3.107(2) 118 y
C8 H8A O . 0.99 2.46 3.064(2) 119 y

loop_
_geom_torsion_atom_site_label_1
_geom_torsion_atom_site_label_2
_geom_torsion_atom_site_label_3
_geom_torsion_atom_site_label_4
_geom_torsion
_geom_torsion_publ_flag
C11 N C1 C2 61.6(2) y
C11 N C1 C8 -60.9(2) y
C11 N C1 C10 -179.69(13) y
N C1 C2 C3 178.46(12) ?
C8 C1 C2 C3 -58.4(2) ?
C10 C1 C2 C3 60.2(2) ?
C1 C2 C3 C4 -60.6(2) ?
C1 C2 C3 C9 59.3(2) ?
C9 C3 C4 C5 -60.1(2) ?
C2 C3 C4 C5 59.7(2) ?
C3 C4 C5 C6 60.6(2) ?
C3 C4 C5 C10 -59.5(2) ?
C4 C5 C6 C7 -60.2(2) ?
C10 C5 C6 C7 60.1(2) ?
C5 C6 C7 C9 59.7(2) ?
C5 C6 C7 C8 -60.3(2) ?
N C1 C8 C7 -178.70(12) ?
C2 C1 C8 C7 58.4(2) ?
C10 C1 C8 C7 -60.3(2) ?
C6 C7 C8 C1 61.0(2) ?
C9 C7 C8 C1 -59.4(2) ?
C4 C3 C9 C7 59.3(2) ?
C2 C3 C9 C7 -60.6(2) ?
C6 C7 C9 C3 -59.4(2) ?
C8 C7 C9 C3 60.5(2) ?
C4 C5 C10 C1 59.8(2) ?
C6 C5 C10 C1 -60.3(2) ?
N C1 C10 C5 -179.68(12) ?
C2 C1 C10 C5 -59.7(2) ?
C8 C1 C10 C5 59.9(2) ?
C1 N C11 O 2.8(2) y
C1 N C11 C12 -176.49(13) y

loop_
_cod_related_entry_id
_cod_related_entry_database
_cod_related_entry_code
1 ChemSpider 57727
